data_4518765
loop_
_publ_author_name
'Zou, Chuncheng'
'Yang, Lei'
'Zhang, Lei'
'Liu, Chengyu'
'Ma, Yueyue'
'Song, Gonghua'
'Liu, Zhen'
'Cheng, Ruihua'
'Ye, Jinxing'

_publ_section_title
;
 Enantioselective Vinylogous Conia-Ene Reaction Catalyzed by a
 Disilver(I)/Bisdiamine Complex
;
_journal_name_full 'ACS Catalysis'
_journal_page_first 6865
_journal_page_last 6871
_journal_paper_doi 10.1021/acscatal.1c01033
_journal_year 2021
_chemical_absolute_configuration ad
_chemical_formula_moiety 'C12 H26 Ag N2, C2 H F6 N O4 S2'
_chemical_formula_sum 'C14 H27 Ag F6 N3 O4 S2'
_chemical_formula_weight 587.37
_space_group_crystal_system tetragonal
_space_group_IT_number 96
_space_group_name_Hall 'P 4nw 2abw'
_space_group_name_H-M_alt 'P 43 21 2'
_atom_sites_solution_hydrogens mixed
_audit_creation_date 2021-05-17
_audit_creation_method
; 
Olex2 1.2 
(compiled 2018.05.29 svn.r3508 for OlexSys, GUI svn.r5506) 
;
_cell_angle_alpha 90
_cell_angle_beta 90
_cell_angle_gamma 90
_cell_formula_units_Z 8
_cell_length_a 18.9333(5)
_cell_length_b 18.9333(5)
_cell_length_c 13.1408(5)
_cell_measurement_reflns_used 9981
_cell_measurement_temperature 193(2)
_cell_measurement_theta_max 52.052
_cell_measurement_theta_min 4.011
_cell_volume 4710.6(3)
_computing_cell_refinement 'SAINT v8.37A (Bruker, 2015)'
_computing_data_collection 'Bruker APEX2'
_computing_data_reduction 'SAINT v8.37A (Bruker, 2015)'
_computing_molecular_graphics 'Olex2 (Dolomanov et al., 2009)'
_computing_publication_material 'Olex2 (Dolomanov et al., 2009)'
_computing_structure_refinement 'ShelXL (Sheldrick, 2015)'
_computing_structure_solution 'SHELXS-97 (Sheldrick 2008)'
_diffrn_ambient_temperature 193.0
_diffrn_measured_fraction_theta_full 0.994
_diffrn_measured_fraction_theta_max 0.995
_diffrn_measurement_device_type 'Bruker APEX-II CCD'
_diffrn_measurement_method '\f and \w scans'
_diffrn_radiation_type MoK\a
_diffrn_radiation_wavelength 0.71073
_diffrn_reflns_av_R_equivalents 0.0319
_diffrn_reflns_av_unetI/netI 0.0254
_diffrn_reflns_Laue_measured_fraction_full 0.994
_diffrn_reflns_Laue_measured_fraction_max 0.995
_diffrn_reflns_limit_h_max 18
_diffrn_reflns_limit_h_min -23
_diffrn_reflns_limit_k_max 23
_diffrn_reflns_limit_k_min -23
_diffrn_reflns_limit_l_max 15
_diffrn_reflns_limit_l_min -16
_diffrn_reflns_number 23616
_diffrn_reflns_point_group_measured_fraction_full 0.996
_diffrn_reflns_point_group_measured_fraction_max 0.997
_diffrn_reflns_theta_full 25.242
_diffrn_reflns_theta_max 25.993
_diffrn_reflns_theta_min 2.405
_diffrn_standards_number 0
_exptl_absorpt_coefficient_mu 1.104
_exptl_absorpt_correction_T_max 0.7456
_exptl_absorpt_correction_T_min 0.6143
_exptl_absorpt_correction_type multi-scan
_exptl_crystal_colour colourless
_exptl_crystal_colour_primary colourless
_exptl_crystal_density_diffrn 1.656
_exptl_crystal_description block
_exptl_crystal_F_000 2376
_exptl_crystal_size_max 0.18
_exptl_crystal_size_mid 0.15
_exptl_crystal_size_min 0.12
_refine_diff_density_max 2.158
_refine_diff_density_min -0.590
_refine_diff_density_rms 0.129
_refine_ls_abs_structure_details
; 
 Flack x determined using 1560 quotients [(I+)-(I-)]/[(I+)+(I-)] 
 (Parsons and Flack (2004), Acta Cryst. A60, s61). 
;
_refine_ls_abs_structure_Flack 0.013(13)
_refine_ls_extinction_method none
_refine_ls_goodness_of_fit_ref 1.079
_refine_ls_hydrogen_treatment mixed
_refine_ls_matrix_type full
_refine_ls_number_parameters 339
_refine_ls_number_reflns 4628
_refine_ls_number_restraints 96
_refine_ls_restrained_S_all 1.077
_refine_ls_R_factor_all 0.0744
_refine_ls_R_factor_gt 0.0655
_refine_ls_shift/su_max 0.014
_refine_ls_shift/su_mean 0.001
_refine_ls_structure_factor_coef Fsqd
_refine_ls_weighting_details 'w=1/[\s^2^(Fo^2^)+(0.1419P)^2^+5.6732P] where P=(Fo^2^+2Fc^2^)/3'
_refine_ls_weighting_scheme calc
_refine_ls_wR_factor_gt 0.1931
_refine_ls_wR_factor_ref 0.2065
_reflns_Friedel_coverage 0.741
_reflns_Friedel_fraction_full 0.999
_reflns_Friedel_fraction_max 0.999
_reflns_number_gt 4005
_reflns_number_total 4628
_reflns_threshold_expression 'I > 2\s(I)'
_cod_data_source_file cs1c01033_si_002.cif
_cod_data_source_block CCDC2027416
_cod_database_code 4518765
_shelxl_version_number 2013-4
_shelx_space_group_comment
; 
The symmetry employed for this shelxl refinement is uniquely defined 
by the following loop, which should always be used as a source of 
symmetry information in preference to the above space-group names. 
They are only intended as comments. 
;
_shelx_estimated_absorpt_t_max 0.879
_shelx_estimated_absorpt_t_min 0.826
_olex2_refinement_description
; 
1. Fixed Uiso 
 At 1.2 times of: 
  All C(H) groups, All C(H,H) groups, All C(H,H,H) groups, All C(H,H,H,H) 
  groups, All N(H) groups, All N(H,H) groups 
2. Restrained distances 
 C7'-C8' = C8'-C9' = C9'-C10' = C10'-C11' = C11'-C12' = C12'-C7' 
 1.55 with sigma of 0.02 
 C7-C8 = C8-C9 = C9-C10 = C10-C11 = C11-C12 = C12-C7 
 1.55 with sigma of 0.02 
3. Uiso/Uaniso restraints and constraints 
F1 \\sim F2 \\sim F3 \\sim F4 \\sim F5 \\sim F6: within 2A with sigma of 0.004 
and sigma for terminal atoms of 0.008 
C4 \\sim C5 \\sim C6: within 2A with sigma of 0.003 and sigma for terminal 
atoms of 0.006 
Uanis(C7) \\sim Ueq, Uanis(C8) \\sim Ueq, Uanis(C9) \\sim Ueq, Uanis(C10) \\sim 
Ueq, Uanis(C11) \\sim Ueq, Uanis(C12) \\sim Ueq: with sigma of 0.01 and sigma 
for terminal atoms of 0.02 
Uanis(C7') \\sim Ueq, Uanis(C8') \\sim Ueq, Uanis(C9') \\sim Ueq, Uanis(C10') 
\\sim Ueq, Uanis(C11') \\sim Ueq, Uanis(C12') \\sim Ueq: with sigma of 0.01 and 
sigma for terminal atoms of 0.02 
Uanis(N1) \\sim Ueq, Uanis(N1') \\sim Ueq: with sigma of 0.01 and sigma for 
terminal atoms of 0.02 
4. Others 
 Fixed Sof: N1(0.6) H1(0.6) N1'(0.4) H1'(0.4) H1AA(0.6) H1AB(0.6) H1BC(0.4) 
 H1BD(0.4) C7(0.7) H7(0.7) C8(0.5) H8A(0.5) H8B(0.5) C9(0.5) H9A(0.5) H9B(0.5) 
 C10(0.5) H10A(0.5) H10B(0.5) C11(0.5) H11A(0.5) H11B(0.5) C12(0.5) H12A(0.5) 
 H12B(0.5) C7'(0.3) H7'(0.3) C8'(0.5) H8'A(0.5) H8'B(0.5) C9'(0.5) H9'A(0.5) 
 H9'B(0.5) C10'(0.5) H10C(0.5) H10D(0.5) C11'(0.5) H11C(0.5) H11D(0.5) 
 C12'(0.5) H12C(0.5) H12D(0.5) 
5.a Riding coordinates: 
 N1(H1), N1'(H1'), N2(H2A,H2B), N3(H3), C1(H1AA,H1AB,H1BC,H1BD), C4(H4A,H4B, 
 H4C), C6(H6A,H6B,H6C) 
5.b Ternary CH refined with riding coordinates: 
 C2(H2), C7(H7), C7'(H7') 
5.c Secondary CH2 refined with riding coordinates: 
 C8(H8A,H8B), C9(H9A,H9B), C10(H10A,H10B), C11(H11A,H11B), C12(H12A,H12B), 
 C8'(H8'A,H8'B), C9'(H9'A,H9'B), C10'(H10C,H10D), C11'(H11C,H11D), C12'(H12C, 
 H12D) 
5.d Idealised Me refined as rotating group: 
 C5(H5A,H5B,H5C) 
;
_olex2_submission_special_instructions 'No special instructions were received'

loop_
_space_group_symop_operation_xyz
'x, y, z'
'-x, -y, z+1/2'
'-y+1/2, x+1/2, z+3/4'
'y+1/2, -x+1/2, z+1/4'
'-x+1/2, y+1/2, -z+3/4'
'x+1/2, -y+1/2, -z+1/4'
'y, x, -z'
'-y, -x, -z+1/2'

loop_
_atom_site_label
_atom_site_type_symbol
_atom_site_fract_x
_atom_site_fract_y
_atom_site_fract_z
_atom_site_U_iso_or_equiv
_atom_site_adp_type
_atom_site_occupancy
_atom_site_site_symmetry_order
_atom_site_calc_flag
_atom_site_refinement_flags_posn
_atom_site_refinement_flags_adp
_atom_site_refinement_flags_occupancy
_atom_site_disorder_assembly
_atom_site_disorder_group
Ag1 Ag 0.36080(4) 0.24935(4) 0.50997(6) 0.0533(3) Uani 1 1 d . . . . .
S1 S 0.2244(2) 0.0614(2) 0.3504(4) 0.0875(11) Uani 1 1 d . . . . .
S2 S 0.3116(2) 0.0774(2) 0.1828(4) 0.0879(11) Uani 1 1 d . . . . .
N1 N 0.3056(7) 0.2390(6) 0.6576(10) 0.037(2) Uani 0.6 1 d . U P A 1
H1 H 0.2550 0.2479 0.6398 0.045 Uiso 0.6 1 d R . P A 1
N1' N 0.3542(14) 0.2375(11) 0.6729(16) 0.050(5) Uani 0.4 1 d . U P A 2
H1' H 0.4046 0.2442 0.6934 0.060 Uiso 0.4 1 d R . P A 2
N2 N 0.2631(6) 0.3902(6) 0.6444(8) 0.067(3) Uani 1 1 d . . . . .
H2A H 0.2608 0.4323 0.6485 0.080 Uiso 1 1 d R . . . .
H2B H 0.2226 0.3713 0.6835 0.080 Uiso 1 1 d R . . . .
N3 N 0.2641(6) 0.0330(6) 0.2541(12) 0.095(4) Uani 1 1 d . . . . .
H3 H 0.2568 -0.0112 0.2562 0.114 Uiso 1 1 d R . . . .
O1 O 0.2423(6) 0.1340(6) 0.3787(11) 0.096(3) Uani 1 1 d . . . . .
O2 O 0.2217(8) 0.0065(8) 0.4235(11) 0.127(5) Uani 1 1 d . . . . .
O3 O 0.3059(8) 0.1511(6) 0.1887(12) 0.121(5) Uani 1 1 d . . . . .
O4 O 0.3115(9) 0.0448(8) 0.0804(13) 0.130(5) Uani 1 1 d . . . . .
C1 C 0.3209(6) 0.2914(5) 0.7293(9) 0.058(3) Uani 1 1 d . . . . .
H1AA H 0.3602 0.2802 0.7763 0.070 Uiso 0.6 1 d R . P A 1
H1AB H 0.2768 0.2891 0.7695 0.070 Uiso 0.6 1 d R . P A 1
H1BC H 0.3379 0.2875 0.7979 0.070 Uiso 0.4 1 d R . P A 2
H1BD H 0.2712 0.2812 0.7296 0.070 Uiso 0.4 1 d R . P A 2
C2 C 0.3310(5) 0.3671(5) 0.6986(8) 0.047(2) Uani 1 1 d . . . . .
H2 H 0.3703 0.3688 0.6478 0.03(2) Uiso 1 1 calc R . . . .
C3 C 0.3504(7) 0.4176(6) 0.7875(9) 0.062(3) Uani 1 1 d . . . . .
C4 C 0.3688(10) 0.4898(8) 0.7434(14) 0.097(5) Uani 1 1 d . U . . .
H4A H 0.3268 0.5108 0.7119 0.116 Uiso 1 1 d R . . . .
H4B H 0.4058 0.4841 0.6920 0.116 Uiso 1 1 d R . . . .
H4C H 0.3858 0.5207 0.7980 0.116 Uiso 1 1 d R . . . .
C5 C 0.2927(9) 0.4237(10) 0.8649(14) 0.098(6) Uani 1 1 d . U . . .
H5A H 0.3065 0.4579 0.9172 0.14(8) Uiso 1 1 calc GR . . . .
H5B H 0.2847 0.3775 0.8966 0.07(4) Uiso 1 1 calc GR . . . .
H5C H 0.2492 0.4396 0.8317 0.10(6) Uiso 1 1 calc GR . . . .
C6 C 0.4144(9) 0.3820(12) 0.8453(14) 0.110(7) Uani 1 1 d . U . . .
H6A H 0.4247 0.4097 0.9064 0.132 Uiso 1 1 d R . . . .
H6B H 0.4558 0.3818 0.8006 0.132 Uiso 1 1 d R . . . .
H6C H 0.4028 0.3334 0.8649 0.132 Uiso 1 1 d R . . . .
C7 C 0.3072(10) 0.1654(8) 0.6943(13) 0.051(3) Uani 0.7 1 d D U P A 1
H7 H 0.2759 0.1616 0.7554 0.061 Uiso 0.7 1 calc R . P A 1
C8 C 0.3804(12) 0.1414(13) 0.7234(18) 0.055(5) Uani 0.5 1 d D U P A 1
H8A H 0.4017 0.1753 0.7719 0.066 Uiso 0.5 1 calc R . P A 1
H8B H 0.4108 0.1390 0.6622 0.066 Uiso 0.5 1 calc R . P A 1
C9 C 0.375(2) 0.0668(15) 0.774(3) 0.098(11) Uani 0.5 1 d D U P A 1
H9A H 0.4212 0.0513 0.7998 0.118 Uiso 0.5 1 calc R . P A 1
H9B H 0.3405 0.0675 0.8306 0.118 Uiso 0.5 1 calc R . P A 1
C10 C 0.3488(18) 0.0169(19) 0.687(3) 0.079(10) Uani 0.5 1 d D U P A 1
H10A H 0.3834 0.0178 0.6305 0.095 Uiso 0.5 1 calc R . P A 1
H10B H 0.3462 -0.0320 0.7131 0.095 Uiso 0.5 1 calc R . P A 1
C11 C 0.2763(14) 0.0387(11) 0.646(2) 0.065(6) Uani 0.5 1 d D U P A 1
H11A H 0.2403 0.0329 0.7003 0.078 Uiso 0.5 1 calc R . P A 1
H11B H 0.2630 0.0080 0.5883 0.078 Uiso 0.5 1 calc R . P A 1
C12 C 0.2786(14) 0.1164(9) 0.6115(17) 0.053(5) Uani 0.5 1 d D U P A 1
H12A H 0.3088 0.1203 0.5503 0.064 Uiso 0.5 1 calc R . P A 1
H12B H 0.2304 0.1317 0.5925 0.064 Uiso 0.5 1 calc R . P A 1
C7' C 0.3449(18) 0.1658(16) 0.706(2) 0.039(7) Uani 0.3 1 d D U P A 2
H7' H 0.3412 0.1649 0.7822 0.046 Uiso 0.3 1 calc R . P A 2
C8' C 0.4066(18) 0.1205(17) 0.673(3) 0.093(9) Uani 0.5 1 d D U P A 2
H8'A H 0.4521 0.1396 0.6984 0.111 Uiso 0.5 1 calc R . P A 2
H8'B H 0.4087 0.1156 0.5983 0.111 Uiso 0.5 1 calc R . P A 2
C9' C 0.388(2) 0.0500(19) 0.725(3) 0.101(11) Uani 0.5 1 d D U P A 2
H9'A H 0.3736 0.0589 0.7963 0.122 Uiso 0.5 1 calc R . P A 2
H9'B H 0.4302 0.0190 0.7261 0.122 Uiso 0.5 1 calc R . P A 2
C10' C 0.3269(18) 0.012(2) 0.667(3) 0.085(10) Uani 0.5 1 d D U P A 2
H10C H 0.3355 0.0117 0.5928 0.102 Uiso 0.5 1 calc R . P A 2
H10D H 0.3203 -0.0368 0.6915 0.102 Uiso 0.5 1 calc R . P A 2
C11' C 0.2643(17) 0.0581(15) 0.694(3) 0.089(9) Uani 0.5 1 d D U P A 2
H11C H 0.2567 0.0569 0.7685 0.107 Uiso 0.5 1 calc R . P A 2
H11D H 0.2214 0.0390 0.6608 0.107 Uiso 0.5 1 calc R . P A 2
C12' C 0.2757(16) 0.1358(16) 0.659(3) 0.076(8) Uani 0.5 1 d D U P A 2
H12C H 0.2787 0.1377 0.5841 0.092 Uiso 0.5 1 calc R . P A 2
H12D H 0.2351 0.1650 0.6810 0.092 Uiso 0.5 1 calc R . P A 2
C13 C 0.1324(9) 0.0659(9) 0.3049(15) 0.090(4) Uani 1 1 d . . . . .
C14 C 0.3998(10) 0.0614(12) 0.233(2) 0.108(6) Uani 1 1 d . . . . .
F1 F 0.0934(6) 0.0865(8) 0.3850(11) 0.131(4) Uani 1 1 d . U . . .
F2 F 0.1258(6) 0.1101(6) 0.2336(9) 0.111(3) Uani 1 1 d . U . . .
F3 F 0.1098(6) 0.0059(6) 0.2780(12) 0.130(4) Uani 1 1 d . U . . .
F4 F 0.3996(9) 0.0768(15) 0.3287(14) 0.206(10) Uani 1 1 d . U . . .
F5 F 0.4121(7) -0.0087(9) 0.2399(19) 0.186(7) Uani 1 1 d . U . . .
F6 F 0.4463(7) 0.0897(11) 0.1832(18) 0.194(9) Uani 1 1 d . U . . .

loop_
_atom_site_aniso_label
_atom_site_aniso_U_11
_atom_site_aniso_U_22
_atom_site_aniso_U_33
_atom_site_aniso_U_23
_atom_site_aniso_U_13
_atom_site_aniso_U_12
Ag1 0.0619(5) 0.0472(4) 0.0509(4) 0.0046(4) -0.0006(3) 0.0009(3)
S1 0.077(2) 0.074(2) 0.111(3) -0.007(2) 0.011(2) 0.0092(18)
S2 0.081(2) 0.071(2) 0.112(3) -0.003(2) 0.012(2) -0.0156(17)
N1 0.034(5) 0.029(6) 0.049(6) -0.001(5) 0.000(5) -0.006(5)
N1' 0.062(10) 0.046(9) 0.043(8) 0.003(7) 0.006(8) 0.003(8)
N2 0.071(7) 0.064(6) 0.066(6) -0.009(5) -0.018(5) 0.035(5)
N3 0.080(8) 0.055(6) 0.151(13) -0.021(7) 0.023(8) -0.014(5)
O1 0.079(7) 0.091(7) 0.118(9) -0.022(6) -0.011(6) -0.003(6)
O2 0.134(12) 0.120(10) 0.129(11) 0.047(9) 0.030(9) 0.052(9)
O3 0.139(11) 0.062(6) 0.163(12) 0.015(7) -0.017(10) -0.039(7)
O4 0.130(11) 0.116(11) 0.144(12) -0.038(9) 0.004(10) -0.019(9)
C1 0.069(6) 0.043(5) 0.062(6) 0.001(5) 0.014(6) 0.000(4)
C2 0.044(5) 0.043(5) 0.053(5) -0.011(4) -0.007(4) 0.006(4)
C3 0.068(7) 0.058(6) 0.060(6) -0.016(5) 0.000(5) -0.003(5)
C4 0.123(13) 0.063(8) 0.103(11) -0.032(8) 0.020(11) -0.037(8)
C5 0.085(10) 0.101(13) 0.107(12) -0.053(11) -0.009(9) 0.019(9)
C6 0.077(10) 0.168(19) 0.086(10) -0.054(12) -0.031(9) 0.041(11)
C7 0.056(8) 0.042(7) 0.053(7) -0.005(6) -0.003(7) 0.000(7)
C8 0.052(9) 0.058(10) 0.055(10) -0.004(9) -0.007(9) -0.002(8)
C9 0.106(16) 0.088(14) 0.101(15) 0.001(12) 0.001(12) -0.008(11)
C10 0.085(14) 0.064(13) 0.089(15) 0.007(11) -0.007(12) -0.005(11)
C11 0.078(12) 0.043(9) 0.075(11) -0.009(9) 0.023(10) -0.026(9)
C12 0.075(11) 0.032(8) 0.053(9) -0.018(8) -0.004(9) -0.009(7)
C7' 0.045(12) 0.038(11) 0.033(11) 0.002(9) -0.001(10) 0.001(11)
C8' 0.090(13) 0.091(14) 0.097(14) 0.009(12) -0.010(12) -0.012(11)
C9' 0.102(15) 0.096(15) 0.106(16) 0.010(12) -0.006(12) 0.008(12)
C10' 0.093(15) 0.080(14) 0.082(14) -0.007(11) -0.022(12) -0.010(12)
C11' 0.088(14) 0.084(13) 0.094(13) 0.018(11) 0.005(11) -0.010(11)
C12' 0.071(12) 0.087(13) 0.072(12) 0.009(11) 0.000(10) 0.002(11)
C13 0.081(10) 0.079(10) 0.110(12) -0.006(9) 0.010(9) 0.004(8)
C14 0.077(11) 0.114(14) 0.133(18) 0.002(13) 0.009(11) 0.004(10)
F1 0.084(7) 0.163(11) 0.145(10) -0.004(9) 0.035(7) 0.026(7)
F2 0.117(8) 0.102(7) 0.113(8) 0.011(6) 0.001(7) 0.004(6)
F3 0.087(6) 0.101(7) 0.202(13) -0.018(9) 0.026(8) -0.025(5)
F4 0.122(12) 0.36(3) 0.135(13) -0.050(16) -0.047(10) -0.009(15)
F5 0.104(9) 0.172(14) 0.28(2) -0.008(16) 0.007(13) 0.056(9)
F6 0.085(8) 0.24(2) 0.26(2) 0.019(16) 0.043(11) -0.036(10)

loop_
_atom_type_symbol
_atom_type_description
_atom_type_scat_dispersion_real
_atom_type_scat_dispersion_imag
_atom_type_scat_source
C C 0.0033 0.0016 'International Tables Vol C Tables 4.2.6.8 and 6.1.1.4'
H H 0.0000 0.0000 'International Tables Vol C Tables 4.2.6.8 and 6.1.1.4'
Ag Ag -0.8971 1.1015 'International Tables Vol C Tables 4.2.6.8 and 6.1.1.4'
F F 0.0171 0.0103 'International Tables Vol C Tables 4.2.6.8 and 6.1.1.4'
N N 0.0061 0.0033 'International Tables Vol C Tables 4.2.6.8 and 6.1.1.4'
O O 0.0106 0.0060 'International Tables Vol C Tables 4.2.6.8 and 6.1.1.4'
S S 0.1246 0.1234 'International Tables Vol C Tables 4.2.6.8 and 6.1.1.4'

loop_
_geom_angle_atom_site_label_1
_geom_angle_atom_site_label_2
_geom_angle_atom_site_label_3
_geom_angle
_geom_angle_site_symmetry_1
_geom_angle_site_symmetry_3
_geom_angle_publ_flag
N1 Ag1 Ag1 78.8(3) . 7_556 ?
N1' Ag1 Ag1 96.8(6) . 7_556 ?
N2 Ag1 Ag1 90.8(2) 7_556 7_556 ?
N2 Ag1 N1 166.9(4) 7_556 . ?
N2 Ag1 N1' 168.1(8) 7_556 . ?
N3 S1 C13 101.9(8) . . ?
O1 S1 N3 114.6(8) . . ?
O1 S1 C13 104.9(7) . . ?
O2 S1 N3 108.2(8) . . ?
O2 S1 O1 121.7(10) . . ?
O2 S1 C13 102.8(9) . . ?
N3 S2 C14 102.8(10) . . ?
O3 S2 N3 117.5(8) . . ?
O3 S2 O4 117.8(10) . . ?
O3 S2 C14 102.5(10) . . ?
O4 S2 N3 108.9(8) . . ?
O4 S2 C14 105.2(11) . . ?
Ag1 N1 H1 103.4 . . ?
C1 N1 Ag1 115.4(8) . . ?
C1 N1 H1 103.7 . . ?
C1 N1 C7 116.5(12) . . ?
C7 N1 Ag1 111.2(9) . . ?
C7 N1 H1 104.8 . . ?
Ag1 N1' H1' 101.4 . . ?
C1 N1' Ag1 118.2(13) . . ?
C1 N1' H1' 101.1 . . ?
C1 N1' C7' 118.0(19) . . ?
C7' N1' Ag1 114.1(17) . . ?
C7' N1' H1' 98.9 . . ?
Ag1 N2 H2A 108.6 7_556 . ?
Ag1 N2 H2B 107.9 7_556 . ?
H2A N2 H2B 106.3 . . ?
C2 N2 Ag1 118.2(7) . 7_556 ?
C2 N2 H2A 107.4 . . ?
C2 N2 H2B 107.9 . . ?
S1 N3 H3 103.5 . . ?
S2 N3 S1 125.6(8) . . ?
S2 N3 H3 130.5 . . ?
N1 C1 H1AA 115.1 . . ?
N1 C1 H1AB 98.8 . . ?
N1 C1 C2 121.5(10) . . ?
N1' C1 H1BC 106.8 . . ?
N1' C1 H1BD 107.1 . . ?
N1' C1 C2 119.6(12) . . ?
H1AA C1 H1AB 107.0 . . ?
H1BC C1 H1BD 108.0 . . ?
C2 C1 H1AA 106.1 . . ?
C2 C1 H1AB 107.0 . . ?
C2 C1 H1BC 106.5 . . ?
C2 C1 H1BD 108.5 . . ?
N2 C2 H2 107.8 . . ?
N2 C2 C3 111.8(8) . . ?
C1 C2 N2 106.9(9) . . ?
C1 C2 H2 107.8 . . ?
C1 C2 C3 114.6(9) . . ?
C3 C2 H2 107.8 . . ?
C2 C3 C6 106.2(10) . . ?
C4 C3 C2 108.7(10) . . ?
C4 C3 C6 113.0(14) . . ?
C5 C3 C2 112.7(11) . . ?
C5 C3 C4 110.8(13) . . ?
C5 C3 C6 105.3(13) . . ?
C3 C4 H4A 109.9 . . ?
C3 C4 H4B 109.1 . . ?
C3 C4 H4C 109.5 . . ?
H4A C4 H4B 109.5 . . ?
H4A C4 H4C 109.5 . . ?
H4B C4 H4C 109.5 . . ?
C3 C5 H5A 109.5 . . ?
C3 C5 H5B 109.5 . . ?
C3 C5 H5C 109.5 . . ?
H5A C5 H5B 109.5 . . ?
H5A C5 H5C 109.5 . . ?
H5B C5 H5C 109.5 . . ?
C3 C6 H6A 108.5 . . ?
C3 C6 H6B 109.0 . . ?
C3 C6 H6C 110.8 . . ?
H6A C6 H6B 109.5 . . ?
H6A C6 H6C 109.5 . . ?
H6B C6 H6C 109.5 . . ?
N1 C7 H7 108.6 . . ?
N1 C7 C8 112.8(16) . . ?
N1 C7 C12 109.5(14) . . ?
C8 C7 H7 108.6 . . ?
C8 C7 C12 108.8(17) . . ?
C12 C7 H7 108.6 . . ?
C7 C8 H8A 110.0 . . ?
C7 C8 H8B 110.0 . . ?
C7 C8 C9 108(2) . . ?
H8A C8 H8B 108.4 . . ?
C9 C8 H8A 110.0 . . ?
C9 C8 H8B 110.0 . . ?
C8 C9 H9A 110.7 . . ?
C8 C9 H9B 110.7 . . ?
H9A C9 H9B 108.8 . . ?
C10 C9 C8 105(3) . . ?
C10 C9 H9A 110.7 . . ?
C10 C9 H9B 110.7 . . ?
C9 C10 H10A 109.2 . . ?
C9 C10 H10B 109.2 . . ?
H10A C10 H10B 107.9 . . ?
C11 C10 C9 112(3) . . ?
C11 C10 H10A 109.2 . . ?
C11 C10 H10B 109.2 . . ?
C10 C11 H11A 109.8 . . ?
C10 C11 H11B 109.8 . . ?
C10 C11 C12 110(2) . . ?
H11A C11 H11B 108.2 . . ?
C12 C11 H11A 109.8 . . ?
C12 C11 H11B 109.8 . . ?
C7 C12 C11 112.2(18) . . ?
C7 C12 H12A 109.2 . . ?
C7 C12 H12B 109.2 . . ?
C11 C12 H12A 109.2 . . ?
C11 C12 H12B 109.2 . . ?
H12A C12 H12B 107.9 . . ?
N1' C7' H7' 109.3 . . ?
N1' C7' C8' 111(3) . . ?
N1' C7' C12' 109(3) . . ?
C8' C7' H7' 109.3 . . ?
C8' C7' C12' 109(3) . . ?
C12' C7' H7' 109.3 . . ?
C7' C8' H8'A 111.6 . . ?
C7' C8' H8'B 111.6 . . ?
C7' C8' C9' 101(3) . . ?
H8'A C8' H8'B 109.4 . . ?
C9' C8' H8'A 111.6 . . ?
C9' C8' H8'B 111.6 . . ?
C8' C9' H9'A 109.5 . . ?
C8' C9' H9'B 109.5 . . ?
C8' C9' C10' 111(3) . . ?
H9'A C9' H9'B 108.1 . . ?
C10' C9' H9'A 109.5 . . ?
C10' C9' H9'B 109.5 . . ?
C9' C10' H10C 111.4 . . ?
C9' C10' H10D 111.4 . . ?
H10C C10' H10D 109.3 . . ?
C11' C10' C9' 102(3) . . ?
C11' C10' H10C 111.4 . . ?
C11' C10' H10D 111.4 . . ?
C10' C11' H11C 109.3 . . ?
C10' C11' H11D 109.3 . . ?
C10' C11' C12' 111(3) . . ?
H11C C11' H11D 108.0 . . ?
C12' C11' H11C 109.3 . . ?
C12' C11' H11D 109.3 . . ?
C7' C12' C11' 110(3) . . ?
C7' C12' H12C 109.6 . . ?
C7' C12' H12D 109.6 . . ?
C11' C12' H12C 109.6 . . ?
C11' C12' H12D 109.6 . . ?
H12C C12' H12D 108.1 . . ?
F1 C13 S1 106.2(13) . . ?
F2 C13 S1 111.5(13) . . ?
F2 C13 F1 109.6(14) . . ?
F2 C13 F3 110.8(17) . . ?
F3 C13 S1 111.6(12) . . ?
F3 C13 F1 107.0(16) . . ?
F4 C14 S2 108.2(15) . . ?
F4 C14 F5 99(3) . . ?
F5 C14 S2 110.2(16) . . ?
F6 C14 S2 113(2) . . ?
F6 C14 F4 115(2) . . ?
F6 C14 F5 110(2) . . ?

loop_
_geom_bond_atom_site_label_1
_geom_bond_atom_site_label_2
_geom_bond_distance
_geom_bond_site_symmetry_2
_geom_bond_publ_flag
Ag1 Ag1 2.9957(16) 7_556 ?
Ag1 N1 2.212(12) . ?
Ag1 N1' 2.16(2) . ?
Ag1 N2 2.120(10) 7_556 ?
S1 N3 1.567(14) . ?
S1 O1 1.464(12) . ?
S1 O2 1.415(13) . ?
S1 C13 1.843(18) . ?
S2 N3 1.548(14) . ?
S2 O3 1.403(12) . ?
S2 O4 1.480(15) . ?
S2 C14 1.82(2) . ?
N1 H1 0.9998 . ?
N1 C1 1.399(17) . ?
N1 C7 1.47(2) . ?
N1' H1' 0.9999 . ?
N1' C1 1.41(2) . ?
N1' C7' 1.44(4) . ?
N2 Ag1 2.120(10) 7_556 ?
N2 H2A 0.8015 . ?
N2 H2B 0.9899 . ?
N2 C2 1.533(13) . ?
N3 H3 0.8482 . ?
C1 H1AA 0.9901 . ?
C1 H1AB 0.9899 . ?
C1 H1BC 0.9599 . ?
C1 H1BD 0.9616 . ?
C1 C2 1.500(14) . ?
C2 H2 1.0000 . ?
C2 C3 1.554(14) . ?
C3 C4 1.524(19) . ?
C3 C5 1.50(2) . ?
C3 C6 1.581(19) . ?
C4 H4A 0.9801 . ?
C4 H4B 0.9799 . ?
C4 H4C 0.9801 . ?
C5 H5A 0.9800 . ?
C5 H5B 0.9800 . ?
C5 H5C 0.9800 . ?
C6 H6A 0.9799 . ?
C6 H6B 0.9799 . ?
C6 H6C 0.9800 . ?
C7 H7 1.0000 . ?
C7 C8 1.51(2) . ?
C7 C12 1.529(19) . ?
C8 H8A 0.9900 . ?
C8 H8B 0.9900 . ?
C8 C9 1.56(2) . ?
C9 H9A 0.9900 . ?
C9 H9B 0.9900 . ?
C9 C10 1.56(3) . ?
C10 H10A 0.9900 . ?
C10 H10B 0.9900 . ?
C10 C11 1.53(2) . ?
C11 H11A 0.9900 . ?
C11 H11B 0.9900 . ?
C11 C12 1.54(2) . ?
C12 H12A 0.9900 . ?
C12 H12B 0.9900 . ?
C7' H7' 1.0000 . ?
C7' C8' 1.51(3) . ?
C7' C12' 1.56(2) . ?
C8' H8'A 0.9900 . ?
C8' H8'B 0.9900 . ?
C8' C9' 1.54(2) . ?
C9' H9'A 0.9900 . ?
C9' H9'B 0.9900 . ?
C9' C10' 1.56(3) . ?
C10' H10C 0.9900 . ?
C10' H10D 0.9900 . ?
C10' C11' 1.51(3) . ?
C11' H11C 0.9900 . ?
C11' H11D 0.9900 . ?
C11' C12' 1.56(2) . ?
C12' H12C 0.9900 . ?
C12' H12D 0.9900 . ?
C13 F1 1.34(2) . ?
C13 F2 1.26(2) . ?
C13 F3 1.265(19) . ?
C14 F4 1.29(3) . ?
C14 F5 1.35(3) . ?
C14 F6 1.22(3) . ?

loop_
_geom_torsion_atom_site_label_1
_geom_torsion_atom_site_label_2
_geom_torsion_atom_site_label_3
_geom_torsion_atom_site_label_4
_geom_torsion
_geom_torsion_site_symmetry_1
_geom_torsion_site_symmetry_2
_geom_torsion_site_symmetry_3
_geom_torsion_site_symmetry_4
_geom_torsion_publ_flag
Ag1 N1 C1 N1' -61.2(15) . . . . ?
Ag1 N1 C1 C2 38.2(15) . . . . ?
Ag1 N1 C7 C8 67.8(17) . . . . ?
Ag1 N1 C7 C12 -53.5(18) . . . . ?
Ag1 N1' C1 N1 67.1(16) . . . . ?
Ag1 N1' C1 C2 -38(2) . . . . ?
Ag1 N1' C7' C8' 61(3) . . . . ?
Ag1 N1' C7' C12' -59(3) . . . . ?
Ag1 N2 C2 C1 -80.0(11) 7_556 . . . ?
Ag1 N2 C2 C3 153.8(8) 7_556 . . . ?
N1 C1 C2 N2 57.7(14) . . . . ?
N1 C1 C2 C3 -177.9(11) . . . . ?
N1 C7 C8 C9 173.0(19) . . . . ?
N1 C7 C12 C11 -178.0(18) . . . . ?
N1' C1 C2 N2 103.4(17) . . . . ?
N1' C1 C2 C3 -132.1(16) . . . . ?
N1' C7' C8' C9' 175(3) . . . . ?
N1' C7' C12' C11' 180(3) . . . . ?
N2 C2 C3 C4 -65.8(14) . . . . ?
N2 C2 C3 C5 57.4(15) . . . . ?
N2 C2 C3 C6 172.3(13) . . . . ?
N3 S1 C13 F1 176.8(12) . . . . ?
N3 S1 C13 F2 -64.0(13) . . . . ?
N3 S1 C13 F3 60.5(16) . . . . ?
N3 S2 C14 F4 -54(2) . . . . ?
N3 S2 C14 F5 53(2) . . . . ?
N3 S2 C14 F6 176.7(19) . . . . ?
O1 S1 N3 S2 -7.7(14) . . . . ?
O1 S1 C13 F1 -63.4(14) . . . . ?
O1 S1 C13 F2 55.8(14) . . . . ?
O1 S1 C13 F3 -179.7(14) . . . . ?
O2 S1 N3 S2 -147.1(12) . . . . ?
O2 S1 C13 F1 64.7(15) . . . . ?
O2 S1 C13 F2 -176.0(13) . . . . ?
O2 S1 C13 F3 -51.5(17) . . . . ?
O3 S2 N3 S1 -16.3(16) . . . . ?
O3 S2 C14 F4 68(2) . . . . ?
O3 S2 C14 F5 175.4(19) . . . . ?
O3 S2 C14 F6 -61(2) . . . . ?
O4 S2 N3 S1 -153.4(12) . . . . ?
O4 S2 C14 F4 -168(2) . . . . ?
O4 S2 C14 F5 -61(2) . . . . ?
O4 S2 C14 F6 63(2) . . . . ?
C1 N1 C7 C8 -67.2(19) . . . . ?
C1 N1 C7 C12 171.5(15) . . . . ?
C1 N1' C7' C8' -154(3) . . . . ?
C1 N1' C7' C12' 86(3) . . . . ?
C1 C2 C3 C4 172.3(12) . . . . ?
C1 C2 C3 C5 -64.4(14) . . . . ?
C1 C2 C3 C6 50.5(15) . . . . ?
C7 N1 C1 N1' 71.9(19) . . . . ?
C7 N1 C1 C2 171.3(12) . . . . ?
C7 C8 C9 C10 66(3) . . . . ?
C8 C7 C12 C11 58(3) . . . . ?
C8 C9 C10 C11 -62(4) . . . . ?
C9 C10 C11 C12 55(3) . . . . ?
C10 C11 C12 C7 -53(3) . . . . ?
C12 C7 C8 C9 -65(2) . . . . ?
C7' N1' C1 N1 -77(3) . . . . ?
C7' N1' C1 C2 178(2) . . . . ?
C7' C8' C9' C10' 75(4) . . . . ?
C8' C7' C12' C11' 59(4) . . . . ?
C8' C9' C10' C11' -72(4) . . . . ?
C9' C10' C11' C12' 59(4) . . . . ?
C10' C11' C12' C7' -56(4) . . . . ?
C12' C7' C8' C9' -65(3) . . . . ?
C13 S1 N3 S2 105.0(12) . . . . ?
C14 S2 N3 S1 95.4(13) . . . . ?

loop_
_smtbx_masks_void_nr
_smtbx_masks_void_average_x
_smtbx_masks_void_average_y
_smtbx_masks_void_average_z
_smtbx_masks_void_volume
_smtbx_masks_void_count_electrons
_smtbx_masks_void_content
1 0.221 0.221 0.000 101.3 74.2 ?
2 0.279 0.721 0.750 101.3 74.1 ?
3 0.721 0.279 0.250 101.3 74.8 ?
4 0.779 0.779 0.500 101.3 73.7 ?
